data_1572028
loop_
_publ_author_name
'Nascimento, Mitchell A.'
'LaPierre, Etienne A.'
'Patrick, Brian O.'
'Watson, Jade E. T.'
'Watanabe, Lara'
'Rawson, Jeremy'
'Hering-Junghans, Christian'
'Manners, Ian'

_publ_section_title
;
 1,3-Dipolar cyclisation reactions of nitriles with sterically encumbered
 cyclic triphosphanes: synthesis and electronic structure of
 phosphorus-rich heterocycles with tunable colour.
;
_journal_issue 30
_journal_name_full 'Chemical science'
_journal_page_first 12006
_journal_page_last 12016
_journal_paper_doi 10.1039/d4sc02497d
_journal_volume 15
_journal_year 2024
_chemical_formula_moiety 'C43 H57 N P3, C F3 O3 S'
_chemical_formula_sum 'C44 H57 F3 N O3 P3 S'
_chemical_formula_weight 829.87
_space_group_crystal_system triclinic
_space_group_IT_number 2
_space_group_name_Hall '-P 1'
_space_group_name_H-M_alt 'P -1'
_atom_sites_solution_hydrogens mixed
_audit_creation_method SHELXL-2018/3
_audit_update_record
;
2023-09-05 deposited with the CCDC.	2024-07-01 downloaded from the CCDC.
;
_cell_angle_alpha 106.573(2)
_cell_angle_beta 104.787(2)
_cell_angle_gamma 94.530(3)
_cell_formula_units_Z 2
_cell_length_a 10.8554(10)
_cell_length_b 11.7203(11)
_cell_length_c 18.4078(16)
_cell_measurement_reflns_used 9849
_cell_measurement_temperature 100(2)
_cell_measurement_theta_max 26.45
_cell_measurement_theta_min 2.41
_cell_volume 2141.1(3)
_computing_cell_refinement 'Bruker SAINT'
_computing_data_collection 'Bruker APEX2'
_computing_data_reduction 'Bruker SAINT'
_computing_molecular_graphics 'Bruker SHELXTL'
_computing_publication_material 'LinXTL v. 5.9.9 (Spasyuk, 2009)'
_computing_structure_refinement 'SHELXL-2014 (Sheldrick 2014)'
_computing_structure_solution 'SHELXS-97 (Sheldrick 2008)'
_diffrn_ambient_temperature 100(2)
_diffrn_measured_fraction_theta_full 0.999
_diffrn_measured_fraction_theta_max 0.996
_diffrn_measurement_device_type 'Bruker APEX-II CCD'
_diffrn_measurement_method '\f and \w scans'
_diffrn_radiation_type MoK\a
_diffrn_radiation_wavelength 0.71073
_diffrn_reflns_av_R_equivalents 0.0502
_diffrn_reflns_av_unetI/netI 0.0553
_diffrn_reflns_Laue_measured_fraction_full 0.999
_diffrn_reflns_Laue_measured_fraction_max 0.996
_diffrn_reflns_limit_h_max 13
_diffrn_reflns_limit_h_min -13
_diffrn_reflns_limit_k_max 14
_diffrn_reflns_limit_k_min -14
_diffrn_reflns_limit_l_max 23
_diffrn_reflns_limit_l_min -22
_diffrn_reflns_number 34614
_diffrn_reflns_point_group_measured_fraction_full 0.999
_diffrn_reflns_point_group_measured_fraction_max 0.996
_diffrn_reflns_theta_full 25.242
_diffrn_reflns_theta_max 26.459
_diffrn_reflns_theta_min 1.838
_exptl_absorpt_coefficient_mu 0.241
_exptl_absorpt_correction_T_max 0.7454
_exptl_absorpt_correction_T_min 0.6240
_exptl_absorpt_correction_type multi-scan
_exptl_absorpt_process_details 'Sadabs (Sheldrick, 1996)'
_exptl_crystal_colour Purple
_exptl_crystal_density_diffrn 1.287
_exptl_crystal_density_method 'not measured'
_exptl_crystal_description irregular
_exptl_crystal_F_000 880
_exptl_crystal_size_max 0.20
_exptl_crystal_size_mid 0.17
_exptl_crystal_size_min 0.12
_refine_diff_density_max 0.560
_refine_diff_density_min -0.465
_refine_diff_density_rms 0.073
_refine_ls_extinction_method none
_refine_ls_goodness_of_fit_ref 1.018
_refine_ls_hydrogen_treatment mixed
_refine_ls_matrix_type full
_refine_ls_number_parameters 512
_refine_ls_number_reflns 8818
_refine_ls_number_restraints 0
_refine_ls_restrained_S_all 1.018
_refine_ls_R_factor_all 0.0823
_refine_ls_R_factor_gt 0.0515
_refine_ls_shift/su_max 0.000
_refine_ls_shift/su_mean 0.000
_refine_ls_structure_factor_coef Fsqd
_refine_ls_weighting_details 'w=1/[\s^2^(Fo^2^)+(0.0520P)^2^+3.3467P] where P=(Fo^2^+2Fc^2^)/3'
_refine_ls_weighting_scheme calc
_refine_ls_wR_factor_gt 0.1183
_refine_ls_wR_factor_ref 0.1376
_reflns_Friedel_coverage 0.000
_reflns_number_gt 6336
_reflns_number_total 8818
_reflns_threshold_expression 'I > 2\s(I)'
_cod_data_source_file d4sc02497d4.cif
_cod_data_source_block im022_a
_cod_depositor_comments
;
The following automatic conversions were performed:

data item '_refine_ls_hydrogen_treatment' value 'Mixed' was changed
to 'mixed' in accordance with the
/home/data/users/saulius/crontab/automatic-downloads/rss-feeds/RSC/lib/dictionaries/cif_core.dic
dictionary named 'cif_core.dic' version 2.4.2 last updated on
2011-04-26.

Automatic conversion script
Id: cif_fix_values 8170 2020-07-09 18:12:32Z antanas 

 Adding full bibliography for 1572027--1572043.cif.
;
_cod_database_code 1572028
_shelx_shelxl_version_number 2018/3
_shelx_space_group_comment
;
The symmetry employed for this shelxl refinement is uniquely defined
by the following loop, which should always be used as a source of
symmetry information in preference to the above space-group names.
They are only intended as comments.
;
_shelx_estimated_absorpt_t_min 0.953
_shelx_estimated_absorpt_t_max 0.972

loop_
_space_group_symop_operation_xyz
'x, y, z'
'-x, -y, -z'

loop_
_atom_site_label
_atom_site_type_symbol
_atom_site_fract_x
_atom_site_fract_y
_atom_site_fract_z
_atom_site_U_iso_or_equiv
_atom_site_adp_type
_atom_site_occupancy
_atom_site_site_symmetry_order
_atom_site_calc_flag
_atom_site_refinement_flags_posn
_atom_site_refinement_flags_adp
_atom_site_refinement_flags_occupancy
_atom_site_disorder_assembly
_atom_site_disorder_group
C1 C 0.3205(2) 0.3933(2) 0.35147(16) 0.0168(5) Uani 1 1 d . . . . .
C2 C 0.3354(3) 0.4899(2) 0.42622(16) 0.0178(6) Uani 1 1 d . . . . .
C3 C 0.3494(3) 0.6117(2) 0.42981(17) 0.0199(6) Uani 1 1 d . . . . .
H3 H 0.348343 0.632981 0.383606 0.024 Uiso 1 1 calc R U . . .
C4 C 0.3648(3) 0.7002(3) 0.50100(17) 0.0226(6) Uani 1 1 d . . . . .
H4 H 0.374699 0.782734 0.503667 0.027 Uiso 1 1 calc R U . . .
C5 C 0.3661(3) 0.6697(3) 0.56881(17) 0.0222(6) Uani 1 1 d . . . . .
H5 H 0.377350 0.731514 0.617479 0.027 Uiso 1 1 calc R U . . .
C6 C 0.3509(3) 0.5495(3) 0.56603(17) 0.0210(6) Uani 1 1 d . . . . .
H6 H 0.350841 0.528928 0.612331 0.025 Uiso 1 1 calc R U . . .
C7 C 0.3359(3) 0.4597(2) 0.49463(16) 0.0190(6) Uani 1 1 d . . . . .
H7 H 0.325986 0.377375 0.492278 0.023 Uiso 1 1 calc R U . . .
C8 C 0.3202(3) 0.3573(2) 0.12719(16) 0.0180(6) Uani 1 1 d . . . . .
C9 C 0.2089(3) 0.4117(2) 0.11110(16) 0.0189(6) Uani 1 1 d . . . . .
C10 C 0.1765(3) 0.4434(2) 0.04199(17) 0.0216(6) Uani 1 1 d . . . . .
H10 H 0.103297 0.482005 0.031328 0.026 Uiso 1 1 calc R U . . .
C11 C 0.2477(3) 0.4202(3) -0.01150(18) 0.0245(6) Uani 1 1 d . . . . .
H11 H 0.221664 0.439982 -0.059133 0.029 Uiso 1 1 calc R U . . .
C12 C 0.3566(3) 0.3683(3) 0.00469(17) 0.0245(6) Uani 1 1 d . . . . .
H12 H 0.405698 0.353125 -0.032017 0.029 Uiso 1 1 calc R U . . .
C13 C 0.3963(3) 0.3375(2) 0.07371(17) 0.0199(6) Uani 1 1 d . . . . .
C14 C 0.1211(3) 0.4398(2) 0.16422(17) 0.0205(6) Uani 1 1 d . . . . .
H14 H 0.146703 0.399399 0.205624 0.025 Uiso 1 1 calc R U . . .
C15 C -0.0194(3) 0.3885(3) 0.11804(19) 0.0329(7) Uani 1 1 d . . . . .
H15A H -0.044072 0.418188 0.072546 0.049 Uiso 1 1 calc R U . . .
H15B H -0.074347 0.414122 0.152504 0.049 Uiso 1 1 calc R U . . .
H15C H -0.030480 0.300190 0.099314 0.049 Uiso 1 1 calc R U . . .
C16 C 0.1386(3) 0.5757(3) 0.2069(2) 0.0330(7) Uani 1 1 d . . . . .
H16A H 0.230221 0.606646 0.234923 0.050 Uiso 1 1 calc R U . . .
H16B H 0.088482 0.590069 0.245106 0.050 Uiso 1 1 calc R U . . .
H16C H 0.108372 0.617240 0.168086 0.050 Uiso 1 1 calc R U . . .
C17 C 0.5177(3) 0.2803(2) 0.08534(18) 0.0232(6) Uani 1 1 d . . . . .
H17 H 0.545087 0.279633 0.141348 0.028 Uiso 1 1 calc R U . . .
C18 C 0.4897(3) 0.1495(3) 0.0308(2) 0.0340(8) Uani 1 1 d . . . . .
H18A H 0.425841 0.102372 0.044612 0.051 Uiso 1 1 calc R U . . .
H18B H 0.569668 0.115062 0.037246 0.051 Uiso 1 1 calc R U . . .
H18C H 0.455782 0.147389 -0.024349 0.051 Uiso 1 1 calc R U . . .
C19 C 0.6292(3) 0.3506(3) 0.0713(2) 0.0334(7) Uani 1 1 d . . . . .
H19A H 0.606637 0.348086 0.015792 0.050 Uiso 1 1 calc R U . . .
H19B H 0.706977 0.314173 0.083631 0.050 Uiso 1 1 calc R U . . .
H19C H 0.645606 0.434628 0.105636 0.050 Uiso 1 1 calc R U . . .
C20 C 0.2272(3) 0.0229(2) 0.17594(15) 0.0169(5) Uani 1 1 d . . . . .
C21 C 0.1110(3) -0.0564(2) 0.12557(16) 0.0208(6) Uani 1 1 d . . . . .
C22 C 0.1181(3) -0.1775(3) 0.09223(18) 0.0288(7) Uani 1 1 d . . . . .
H22 H 0.041604 -0.231476 0.058747 0.035 Uiso 1 1 calc R U . . .
C23 C 0.2328(3) -0.2207(3) 0.1066(2) 0.0329(8) Uani 1 1 d . . . . .
H23 H 0.235511 -0.302997 0.081371 0.040 Uiso 1 1 calc R U . . .
C24 C 0.3438(3) -0.1453(3) 0.15738(19) 0.0269(7) Uani 1 1 d . . . . .
H24 H 0.421998 -0.177020 0.167933 0.032 Uiso 1 1 calc R U . . .
C25 C 0.3439(3) -0.0228(2) 0.19384(16) 0.0200(6) Uani 1 1 d . . . . .
C26 C -0.0216(3) -0.0174(3) 0.11034(18) 0.0250(6) Uani 1 1 d . . . . .
H26 H -0.008387 0.069076 0.112489 0.030 Uiso 1 1 calc R U . . .
C27 C -0.0826(3) -0.0242(3) 0.1761(2) 0.0360(8) Uani 1 1 d . . . . .
H27A H -0.096001 -0.108008 0.175932 0.054 Uiso 1 1 calc R U . . .
H27B H -0.165762 0.004504 0.166707 0.054 Uiso 1 1 calc R U . . .
H27C H -0.024833 0.026406 0.227593 0.054 Uiso 1 1 calc R U . . .
C28 C -0.1153(3) -0.0891(3) 0.02917(19) 0.0338(8) Uani 1 1 d . . . . .
H28A H -0.070610 -0.096892 -0.011585 0.051 Uiso 1 1 calc R U . . .
H28B H -0.188515 -0.046672 0.017531 0.051 Uiso 1 1 calc R U . . .
H28C H -0.146778 -0.169471 0.029651 0.051 Uiso 1 1 calc R U . . .
C29 C 0.4720(3) 0.0486(2) 0.25157(17) 0.0216(6) Uani 1 1 d . . . . .
H29 H 0.458763 0.133288 0.274673 0.026 Uiso 1 1 calc R U . . .
C30 C 0.5773(3) 0.0526(3) 0.2105(2) 0.0329(7) Uani 1 1 d . . . . .
H30A H 0.597219 -0.028714 0.191276 0.049 Uiso 1 1 calc R U . . .
H30B H 0.655179 0.106402 0.248199 0.049 Uiso 1 1 calc R U . . .
H30C H 0.547013 0.082837 0.165687 0.049 Uiso 1 1 calc R U . . .
C31 C 0.5177(3) -0.0029(3) 0.3197(2) 0.0342(8) Uani 1 1 d . . . . .
H31A H 0.456501 0.006011 0.351205 0.051 Uiso 1 1 calc R U . . .
H31B H 0.603258 0.040977 0.353460 0.051 Uiso 1 1 calc R U . . .
H31C H 0.522573 -0.088559 0.298192 0.051 Uiso 1 1 calc R U . . .
C32 C 0.1299(3) 0.2097(2) 0.37293(15) 0.0180(6) Uani 1 1 d . . . . .
C33 C 0.0320(3) 0.2816(2) 0.37695(16) 0.0201(6) Uani 1 1 d . . . . .
C34 C -0.0606(3) 0.2534(3) 0.41248(18) 0.0261(7) Uani 1 1 d . . . . .
H34 H -0.123392 0.304412 0.419188 0.031 Uiso 1 1 calc R U . . .
C35 C -0.0638(3) 0.1541(3) 0.43799(19) 0.0330(7) Uani 1 1 d . . . . .
H35 H -0.127177 0.137786 0.462573 0.040 Uiso 1 1 calc R U . . .
C36 C 0.0261(3) 0.0779(3) 0.42764(19) 0.0297(7) Uani 1 1 d . . . . .
H36 H 0.020355 0.006488 0.442063 0.036 Uiso 1 1 calc R U . . .
C37 C 0.1244(3) 0.1045(3) 0.39654(17) 0.0232(6) Uani 1 1 d . . . . .
C38 C 0.0117(3) 0.3826(3) 0.34068(17) 0.0229(6) Uani 1 1 d . . . . .
H38 H 0.081979 0.391472 0.315596 0.027 Uiso 1 1 calc R U . . .
C39 C 0.0158(3) 0.5045(3) 0.40143(18) 0.0268(7) Uani 1 1 d . . . . .
H39A H -0.059593 0.501069 0.421234 0.040 Uiso 1 1 calc R U . . .
H39B H 0.014818 0.567789 0.376242 0.040 Uiso 1 1 calc R U . . .
H39C H 0.094873 0.522581 0.445663 0.040 Uiso 1 1 calc R U . . .
C40 C -0.1179(3) 0.3474(3) 0.27564(19) 0.0306(7) Uani 1 1 d . . . . .
H40A H -0.115734 0.274918 0.233476 0.046 Uiso 1 1 calc R U . . .
H40B H -0.133273 0.413724 0.253722 0.046 Uiso 1 1 calc R U . . .
H40C H -0.187399 0.331000 0.298136 0.046 Uiso 1 1 calc R U . . .
C41 C 0.2223(3) 0.0182(3) 0.38931(18) 0.0265(7) Uani 1 1 d . . . . .
H41 H 0.270152 0.036946 0.353240 0.032 Uiso 1 1 calc R U . . .
C42 C 0.1595(4) -0.1148(3) 0.3529(2) 0.0413(9) Uani 1 1 d . . . . .
H42A H 0.118980 -0.138416 0.389445 0.062 Uiso 1 1 calc R U . . .
H42B H 0.225541 -0.164751 0.343358 0.062 Uiso 1 1 calc R U . . .
H42C H 0.093734 -0.126176 0.302663 0.062 Uiso 1 1 calc R U . . .
C43 C 0.3204(3) 0.0412(3) 0.4694(2) 0.0342(7) Uani 1 1 d . . . . .
H43A H 0.364975 0.124885 0.488822 0.051 Uiso 1 1 calc R U . . .
H43B H 0.383454 -0.013670 0.463977 0.051 Uiso 1 1 calc R U . . .
H43C H 0.275995 0.027309 0.506983 0.051 Uiso 1 1 calc R U . . .
C44 C 0.7427(3) 0.7117(3) 0.3290(2) 0.0296(7) Uani 1 1 d . . . . .
F1 F 0.77204(19) 0.68948(17) 0.39800(11) 0.0400(5) Uani 1 1 d . . . . .
F2 F 0.83952(18) 0.69033(18) 0.29796(13) 0.0434(5) Uani 1 1 d . . . . .
F3 F 0.73798(19) 0.83021(16) 0.34534(13) 0.0433(5) Uani 1 1 d . . . . .
N1 N 0.3625(2) 0.4148(2) 0.29511(13) 0.0175(5) Uani 1 1 d . . . . .
O1 O 0.6191(2) 0.49825(17) 0.25064(13) 0.0294(5) Uani 1 1 d . . . . .
O2 O 0.4985(2) 0.64601(19) 0.30639(13) 0.0313(5) Uani 1 1 d . . . . .
O3 O 0.5712(2) 0.6608(2) 0.19376(14) 0.0345(5) Uani 1 1 d . . . . .
P1 P 0.37594(7) 0.29952(6) 0.21084(4) 0.01684(16) Uani 1 1 d . . . . .
P2 P 0.20104(7) 0.18169(6) 0.20872(4) 0.01641(16) Uani 1 1 d . . . . .
P3 P 0.27277(7) 0.23492(6) 0.33942(4) 0.01689(16) Uani 1 1 d . . . . .
S3 S 0.59088(7) 0.61950(6) 0.26145(4) 0.02382(17) Uani 1 1 d . . . . .
H1 H 0.403(3) 0.485(3) 0.2996(19) 0.030(9) Uiso 1 1 d . . . . .

loop_
_atom_site_aniso_label
_atom_site_aniso_U_11
_atom_site_aniso_U_22
_atom_site_aniso_U_33
_atom_site_aniso_U_23
_atom_site_aniso_U_13
_atom_site_aniso_U_12
C1 0.0135(13) 0.0156(13) 0.0209(14) 0.0045(11) 0.0043(11) 0.0076(10)
C2 0.0135(13) 0.0160(13) 0.0213(14) 0.0030(11) 0.0033(11) 0.0041(10)
C3 0.0180(14) 0.0184(14) 0.0230(14) 0.0059(11) 0.0060(11) 0.0042(11)
C4 0.0198(15) 0.0158(13) 0.0291(16) 0.0022(12) 0.0073(12) 0.0031(11)
C5 0.0176(14) 0.0207(14) 0.0206(14) -0.0045(11) 0.0046(11) 0.0044(11)
C6 0.0167(14) 0.0246(15) 0.0209(14) 0.0051(12) 0.0057(11) 0.0063(11)
C7 0.0159(13) 0.0152(13) 0.0230(14) 0.0022(11) 0.0044(11) 0.0047(11)
C8 0.0183(14) 0.0118(12) 0.0205(14) 0.0004(10) 0.0059(11) -0.0010(10)
C9 0.0195(14) 0.0134(13) 0.0192(14) -0.0002(11) 0.0047(11) -0.0007(11)
C10 0.0241(15) 0.0142(13) 0.0257(15) 0.0049(11) 0.0068(12) 0.0042(11)
C11 0.0303(17) 0.0203(14) 0.0235(15) 0.0078(12) 0.0083(13) 0.0025(12)
C12 0.0277(16) 0.0189(14) 0.0269(16) 0.0033(12) 0.0137(13) 0.0004(12)
C13 0.0216(15) 0.0090(12) 0.0258(15) -0.0003(11) 0.0086(12) -0.0003(11)
C14 0.0216(15) 0.0204(14) 0.0225(14) 0.0081(11) 0.0083(12) 0.0089(11)
C15 0.0215(16) 0.049(2) 0.0330(18) 0.0201(16) 0.0085(14) 0.0074(15)
C16 0.046(2) 0.0240(16) 0.0352(18) 0.0077(14) 0.0205(16) 0.0170(15)
C17 0.0213(15) 0.0193(14) 0.0275(16) 0.0005(12) 0.0122(12) 0.0039(11)
C18 0.0315(18) 0.0237(16) 0.0399(19) -0.0039(14) 0.0134(15) 0.0081(13)
C19 0.0284(17) 0.0362(18) 0.0350(18) 0.0053(15) 0.0162(14) 0.0003(14)
C20 0.0218(14) 0.0128(12) 0.0161(13) 0.0028(10) 0.0078(11) 0.0019(11)
C21 0.0265(16) 0.0170(13) 0.0193(14) 0.0046(11) 0.0090(12) 0.0019(11)
C22 0.0311(17) 0.0163(14) 0.0321(17) -0.0019(12) 0.0112(14) -0.0052(12)
C23 0.043(2) 0.0123(14) 0.0412(19) -0.0012(13) 0.0192(16) 0.0034(13)
C24 0.0293(17) 0.0160(14) 0.0371(18) 0.0038(12) 0.0165(14) 0.0074(12)
C25 0.0241(15) 0.0138(13) 0.0237(14) 0.0031(11) 0.0123(12) 0.0049(11)
C26 0.0212(15) 0.0191(14) 0.0291(16) 0.0037(12) 0.0032(12) -0.0006(12)
C27 0.0250(17) 0.041(2) 0.0349(18) 0.0011(15) 0.0093(14) 0.0018(14)
C28 0.0314(18) 0.0262(17) 0.0343(18) 0.0070(14) -0.0006(14) -0.0058(14)
C29 0.0222(15) 0.0155(13) 0.0258(15) 0.0030(11) 0.0074(12) 0.0071(11)
C30 0.0283(17) 0.0248(16) 0.044(2) 0.0046(14) 0.0140(15) 0.0046(13)
C31 0.0316(18) 0.0351(18) 0.0377(19) 0.0123(15) 0.0087(15) 0.0177(15)
C32 0.0199(14) 0.0163(13) 0.0148(13) 0.0010(10) 0.0047(11) 0.0009(11)
C33 0.0180(14) 0.0206(14) 0.0204(14) 0.0034(11) 0.0069(11) 0.0033(11)
C34 0.0245(16) 0.0302(16) 0.0276(16) 0.0088(13) 0.0135(13) 0.0080(13)
C35 0.0306(18) 0.0390(19) 0.0369(19) 0.0146(15) 0.0204(15) 0.0035(15)
C36 0.0357(18) 0.0246(16) 0.0357(18) 0.0156(14) 0.0152(14) 0.0046(13)
C37 0.0276(16) 0.0190(14) 0.0229(15) 0.0058(12) 0.0079(12) 0.0043(12)
C38 0.0205(15) 0.0239(15) 0.0269(15) 0.0072(12) 0.0107(12) 0.0087(12)
C39 0.0270(16) 0.0249(15) 0.0329(17) 0.0101(13) 0.0128(13) 0.0125(13)
C40 0.0272(17) 0.0357(18) 0.0308(17) 0.0116(14) 0.0086(14) 0.0119(14)
C41 0.0351(18) 0.0165(14) 0.0323(17) 0.0095(12) 0.0140(14) 0.0084(13)
C42 0.055(2) 0.0194(16) 0.044(2) 0.0051(15) 0.0112(18) 0.0081(15)
C43 0.0353(19) 0.0287(17) 0.0402(19) 0.0115(15) 0.0118(15) 0.0092(14)
C44 0.0229(16) 0.0180(14) 0.046(2) 0.0076(14) 0.0085(14) 0.0048(12)
F1 0.0420(12) 0.0312(10) 0.0368(11) 0.0061(9) 0.0009(9) 0.0025(9)
F2 0.0256(10) 0.0420(12) 0.0670(14) 0.0180(11) 0.0194(10) 0.0092(9)
F3 0.0387(12) 0.0159(9) 0.0680(14) 0.0075(9) 0.0100(10) 0.0030(8)
N1 0.0172(12) 0.0118(11) 0.0224(12) 0.0024(9) 0.0070(10) 0.0026(9)
O1 0.0368(13) 0.0161(10) 0.0331(12) 0.0056(9) 0.0079(10) 0.0065(9)
O2 0.0257(12) 0.0257(11) 0.0423(13) 0.0058(10) 0.0155(10) 0.0031(9)
O3 0.0364(13) 0.0326(12) 0.0414(14) 0.0188(11) 0.0140(11) 0.0087(10)
P1 0.0172(4) 0.0126(3) 0.0201(4) 0.0021(3) 0.0073(3) 0.0044(3)
P2 0.0162(4) 0.0124(3) 0.0191(4) 0.0018(3) 0.0057(3) 0.0036(3)
P3 0.0180(4) 0.0129(3) 0.0194(4) 0.0027(3) 0.0068(3) 0.0050(3)
S3 0.0233(4) 0.0186(3) 0.0302(4) 0.0066(3) 0.0100(3) 0.0038(3)

loop_
_atom_type_symbol
_atom_type_description
_atom_type_scat_dispersion_real
_atom_type_scat_dispersion_imag
_atom_type_scat_source
C C 0.0033 0.0016 'International Tables Vol C Tables 4.2.6.8 and 6.1.1.4'
H H 0.0000 0.0000 'International Tables Vol C Tables 4.2.6.8 and 6.1.1.4'
N N 0.0061 0.0033 'International Tables Vol C Tables 4.2.6.8 and 6.1.1.4'
O O 0.0106 0.0060 'International Tables Vol C Tables 4.2.6.8 and 6.1.1.4'
F F 0.0171 0.0103 'International Tables Vol C Tables 4.2.6.8 and 6.1.1.4'
P P 0.1023 0.0942 'International Tables Vol C Tables 4.2.6.8 and 6.1.1.4'
S S 0.1246 0.1234 'International Tables Vol C Tables 4.2.6.8 and 6.1.1.4'

loop_
_geom_angle_atom_site_label_1
_geom_angle_atom_site_label_2
_geom_angle_atom_site_label_3
_geom_angle
_geom_angle_site_symmetry_1
_geom_angle_site_symmetry_3
_geom_angle_publ_flag
N1 C1 C2 121.0(2) . . ?
N1 C1 P3 115.82(19) . . ?
C2 C1 P3 122.2(2) . . ?
C7 C2 C3 119.6(2) . . ?
C7 C2 C1 119.5(2) . . ?
C3 C2 C1 120.9(2) . . ?
C4 C3 C2 119.5(3) . . ?
C3 C4 C5 120.5(3) . . ?
C6 C5 C4 120.6(3) . . ?
C5 C6 C7 119.2(3) . . ?
C6 C7 C2 120.5(3) . . ?
C9 C8 C13 119.8(3) . . ?
C9 C8 P1 126.0(2) . . ?
C13 C8 P1 114.1(2) . . ?
C10 C9 C8 118.3(2) . . ?
C10 C9 C14 116.8(2) . . ?
C8 C9 C14 124.9(2) . . ?
C11 C10 C9 121.9(3) . . ?
C12 C11 C10 119.6(3) . . ?
C11 C12 C13 121.4(3) . . ?
C12 C13 C8 118.9(3) . . ?
C12 C13 C17 116.9(2) . . ?
C8 C13 C17 124.1(3) . . ?
C15 C14 C9 111.3(2) . . ?
C15 C14 C16 111.3(3) . . ?
C9 C14 C16 111.4(2) . . ?
C13 C17 C19 112.5(3) . . ?
C13 C17 C18 110.5(2) . . ?
C19 C17 C18 109.8(2) . . ?
C25 C20 C21 120.1(2) . . ?
C25 C20 P2 127.9(2) . . ?
C21 C20 P2 111.9(2) . . ?
C22 C21 C20 118.2(3) . . ?
C22 C21 C26 118.2(3) . . ?
C20 C21 C26 123.5(2) . . ?
C23 C22 C21 121.6(3) . . ?
C22 C23 C24 120.3(3) . . ?
C23 C24 C25 121.3(3) . . ?
C24 C25 C20 118.4(3) . . ?
C24 C25 C29 115.7(2) . . ?
C20 C25 C29 125.9(2) . . ?
C21 C26 C28 113.9(3) . . ?
C21 C26 C27 110.6(3) . . ?
C28 C26 C27 109.8(3) . . ?
C25 C29 C30 111.9(2) . . ?
C25 C29 C31 111.5(2) . . ?
C30 C29 C31 109.4(3) . . ?
C33 C32 C37 119.9(2) . . ?
C33 C32 P3 127.4(2) . . ?
C37 C32 P3 112.7(2) . . ?
C34 C33 C32 117.9(3) . . ?
C34 C33 C38 116.1(2) . . ?
C32 C33 C38 125.8(2) . . ?
C35 C34 C33 122.1(3) . . ?
C34 C35 C36 119.6(3) . . ?
C35 C36 C37 120.9(3) . . ?
C36 C37 C32 119.1(3) . . ?
C36 C37 C41 117.9(3) . . ?
C32 C37 C41 123.0(3) . . ?
C33 C38 C39 113.3(2) . . ?
C33 C38 C40 109.1(2) . . ?
C39 C38 C40 109.8(2) . . ?
C43 C41 C37 110.1(2) . . ?
C43 C41 C42 111.3(3) . . ?
C37 C41 C42 113.2(3) . . ?
F2 C44 F1 107.9(3) . . ?
F2 C44 F3 107.3(2) . . ?
F1 C44 F3 106.9(3) . . ?
F2 C44 S3 110.9(2) . . ?
F1 C44 S3 111.6(2) . . ?
F3 C44 S3 112.0(2) . . ?
C1 N1 P1 124.01(19) . . ?
N1 P1 C8 104.74(11) . . ?
N1 P1 P2 91.24(8) . . ?
C8 P1 P2 104.65(9) . . ?
C20 P2 P3 103.55(9) . . ?
C20 P2 P1 107.61(9) . . ?
P3 P2 P1 88.53(4) . . ?
C1 P3 C32 112.40(12) . . ?
C1 P3 P2 93.98(9) . . ?
C32 P3 P2 105.80(9) . . ?
O3 S3 O1 116.70(13) . . ?
O3 S3 O2 115.58(14) . . ?
O1 S3 O2 112.24(13) . . ?
O3 S3 C44 103.70(14) . . ?
O1 S3 C44 102.41(13) . . ?
O2 S3 C44 103.89(14) . . ?

loop_
_geom_bond_atom_site_label_1
_geom_bond_atom_site_label_2
_geom_bond_distance
_geom_bond_site_symmetry_2
_geom_bond_publ_flag
C1 N1 1.311(3) . ?
C1 C2 1.473(4) . ?
C1 P3 1.822(3) . ?
C2 C7 1.400(4) . ?
C2 C3 1.404(4) . ?
C3 C4 1.381(4) . ?
C4 C5 1.391(4) . ?
C5 C6 1.390(4) . ?
C6 C7 1.391(4) . ?
C8 C9 1.415(4) . ?
C8 C13 1.421(4) . ?
C8 P1 1.838(3) . ?
C9 C10 1.394(4) . ?
C9 C14 1.521(4) . ?
C10 C11 1.382(4) . ?
C11 C12 1.376(4) . ?
C12 C13 1.391(4) . ?
C13 C17 1.519(4) . ?
C14 C15 1.521(4) . ?
C14 C16 1.534(4) . ?
C17 C19 1.528(4) . ?
C17 C18 1.530(4) . ?
C20 C25 1.413(4) . ?
C20 C21 1.429(4) . ?
C20 P2 1.854(3) . ?
C21 C22 1.393(4) . ?
C21 C26 1.527(4) . ?
C22 C23 1.373(5) . ?
C23 C24 1.376(4) . ?
C24 C25 1.400(4) . ?
C25 C29 1.522(4) . ?
C26 C28 1.532(4) . ?
C26 C27 1.539(4) . ?
C29 C30 1.527(4) . ?
C29 C31 1.532(4) . ?
C32 C33 1.412(4) . ?
C32 C37 1.420(4) . ?
C32 P3 1.842(3) . ?
C33 C34 1.398(4) . ?
C33 C38 1.521(4) . ?
C34 C35 1.374(4) . ?
C35 C36 1.386(4) . ?
C36 C37 1.387(4) . ?
C37 C41 1.529(4) . ?
C38 C39 1.532(4) . ?
C38 C40 1.533(4) . ?
C41 C43 1.518(5) . ?
C41 C42 1.531(4) . ?
C44 F2 1.327(4) . ?
C44 F1 1.332(4) . ?
C44 F3 1.343(3) . ?
C44 S3 1.827(3) . ?
N1 P1 1.790(2) . ?
O1 S3 1.446(2) . ?
O2 S3 1.453(2) . ?
O3 S3 1.434(2) . ?
P1 P2 2.2428(10) . ?
P2 P3 2.2123(10) . ?
